data_1503411
loop_
_publ_author_name
'Hayashi, Ryuji'
'Feltenberger, John B.'
'Hsung, Richard P.'

_publ_section_title
;
 Torquoselective ring closures of chiral amido trienes derived from
 allenamides. A tandem allene isomerization-pericyclic
 ring-closure-intramolecular Diels-Alder cycloaddition.
;
_journal_issue 6
_journal_name_full 'Organic letters'
_journal_page_first 1152
_journal_page_last 1155
_journal_paper_doi 10.1021/ol902821w
_journal_volume 12
_journal_year 2010
_chemical_absolute_configuration rm
_chemical_formula_moiety 'C17 H19 N O2'
_chemical_formula_sum 'C17 H19 N O2'
_chemical_formula_weight 269.33
_chemical_name_common 09103a
_chemical_name_systematic
; 
 ? 
;
_space_group_IT_number 19
_symmetry_cell_setting orthorhombic
_symmetry_space_group_name_Hall 'P 2ac 2ab'
_symmetry_space_group_name_H-M 'P 21 21 21'
_atom_sites_solution_hydrogens geom
_atom_sites_solution_primary direct
_atom_sites_solution_secondary difmap
_audit_creation_method SHELXL-97
_cell_angle_alpha 90.00
_cell_angle_beta 90.00
_cell_angle_gamma 90.00
_cell_formula_units_Z 4
_cell_length_a 7.1436(15)
_cell_length_b 9.869(2)
_cell_length_c 20.461(4)
_cell_measurement_reflns_used 2981
_cell_measurement_temperature 173(2)
_cell_measurement_theta_max 26.28
_cell_measurement_theta_min 2.29
_cell_volume 1442.5(5)
_computing_cell_refinement 'Bruker SMART'
_computing_data_collection 'Bruker SMART'
_computing_data_reduction 'Bruker SAINT'
_computing_molecular_graphics 'Bruker SHELXTL'
_computing_publication_material 'Bruker SHELXTL'
_computing_structure_refinement 'Bruker SHELXTL'
_computing_structure_solution 'Bruker SHELXTL'
_diffrn_ambient_temperature 173(2)
_diffrn_measured_fraction_theta_full 0.998
_diffrn_measured_fraction_theta_max 0.998
_diffrn_measurement_device_type 'CCD area detector'
_diffrn_measurement_method 'phi and omega scans'
_diffrn_radiation_monochromator graphite
_diffrn_radiation_source 'sealed tube'
_diffrn_radiation_type MoK\a
_diffrn_radiation_wavelength 0.71073
_diffrn_reflns_av_R_equivalents 0.0369
_diffrn_reflns_av_sigmaI/netI 0.0257
_diffrn_reflns_limit_h_max 8
_diffrn_reflns_limit_h_min 0
_diffrn_reflns_limit_k_max 12
_diffrn_reflns_limit_k_min 0
_diffrn_reflns_limit_l_max 25
_diffrn_reflns_limit_l_min 0
_diffrn_reflns_number 8827
_diffrn_reflns_theta_full 26.39
_diffrn_reflns_theta_max 26.39
_diffrn_reflns_theta_min 1.99
_exptl_absorpt_coefficient_mu 0.081
_exptl_absorpt_correction_T_max 0.9952
_exptl_absorpt_correction_T_min 0.9606
_exptl_absorpt_correction_type multi-scan
_exptl_absorpt_process_details 'SADABS (Sheldrick, 2008)'
_exptl_crystal_colour Colorless
_exptl_crystal_density_diffrn 1.240
_exptl_crystal_density_method 'not measured'
_exptl_crystal_description Plate
_exptl_crystal_F_000 576
_exptl_crystal_size_max 0.50
_exptl_crystal_size_mid 0.14
_exptl_crystal_size_min 0.06
_refine_diff_density_max 0.164
_refine_diff_density_min -0.144
_refine_diff_density_rms 0.031
_refine_ls_abs_structure_details 'Flack H D (1983), Acta Cryst. A39, 876-881'
_refine_ls_abs_structure_Flack -1(2)
_refine_ls_extinction_method none
_refine_ls_goodness_of_fit_ref 1.066
_refine_ls_hydrogen_treatment constr
_refine_ls_matrix_type full
_refine_ls_number_parameters 183
_refine_ls_number_reflns 1722
_refine_ls_number_restraints 0
_refine_ls_restrained_S_all 1.066
_refine_ls_R_factor_all 0.0465
_refine_ls_R_factor_gt 0.0330
_refine_ls_shift/su_max 0.000
_refine_ls_shift/su_mean 0.000
_refine_ls_structure_factor_coef Fsqd
_refine_ls_weighting_details 'calc w=1/[\s^2^(Fo^2^)+(0.0359P)^2^+0.2920P] where P=(Fo^2^+2Fc^2^)/3'
_refine_ls_weighting_scheme calc
_refine_ls_wR_factor_gt 0.0762
_refine_ls_wR_factor_ref 0.0849
_reflns_number_gt 1441
_reflns_number_total 1722
_reflns_threshold_expression >2sigma(I)
_cod_data_source_file ol902821w_si_003.cif
_cod_data_source_block 09103a
_cod_depositor_comments
;
The following automatic conversions were performed:

'_symmetry_cell_setting' value 'Orthorhombic' changed to
'orthorhombic' according to
/home/saulius/struct/CIF-dictionaries/cif_core.dic dictionary named
'cif_core.dic' version 2.4.2 from
2011-04-26.

'_exptl_absorpt_correction_type' value 'Multi-scan'
changed to 'multi-scan' according to
/home/saulius/struct/CIF-dictionaries/cif_core.dic dictionary named
'cif_core.dic' version 2.4.2 from 2011-04-26.

Automatic conversion script
Id: cif_fix_values 1715 2011-07-08 13:25:40Z adriana 
;
_cod_original_sg_symbol_H-M P2(1)2(1)2(1)
_cod_database_code 1503411

loop_
_symmetry_equiv_pos_as_xyz
'x, y, z'
'-x+1/2, -y, z+1/2'
'-x, y+1/2, -z+1/2'
'x+1/2, -y+1/2, -z'

loop_
_atom_site_label
_atom_site_type_symbol
_atom_site_fract_x
_atom_site_fract_y
_atom_site_fract_z
_atom_site_U_iso_or_equiv
_atom_site_adp_type
_atom_site_occupancy
_atom_site_symmetry_multiplicity
_atom_site_calc_flag
_atom_site_refinement_flags
O1 O 0.6181(2) 0.25535(19) 0.18736(8) 0.0532(5) Uani 1 1 d .
O2 O 0.4813(2) 0.13941(17) 0.26770(8) 0.0470(4) Uani 1 1 d .
N1 N 0.2968(2) 0.26470(17) 0.20416(8) 0.0307(4) Uani 1 1 d .
C1 C 0.4763(3) 0.2248(2) 0.21564(11) 0.0371(5) Uani 1 1 d .
C2 C 0.2950(3) 0.1094(2) 0.28907(12) 0.0440(6) Uani 1 1 d .
H2A H 0.2839 0.1216 0.3369 0.053 Uiso 1 1 calc R
H2B H 0.2614 0.0148 0.2781 0.053 Uiso 1 1 calc R
C3 C 0.1672(3) 0.2091(2) 0.25287(10) 0.0329(5) Uani 1 1 d .
H3A H 0.0652 0.1580 0.2302 0.040 Uiso 1 1 calc R
C4 C 0.2329(3) 0.3472(2) 0.15196(9) 0.0292(4) Uani 1 1 d .
C5 C 0.3729(3) 0.4029(2) 0.10330(9) 0.0312(5) Uani 1 1 d .
H5A H 0.4933 0.4213 0.1266 0.037 Uiso 1 1 calc R
C6 C 0.3006(3) 0.5359(2) 0.07414(11) 0.0388(5) Uani 1 1 d .
H6A H 0.3189 0.6093 0.1065 0.047 Uiso 1 1 calc R
H6B H 0.3764 0.5584 0.0351 0.047 Uiso 1 1 calc R
C7 C 0.0971(3) 0.5320(2) 0.05480(10) 0.0395(5) Uani 1 1 d .
C8 C -0.0163(3) 0.4508(2) 0.08851(10) 0.0384(5) Uani 1 1 d .
H8A H -0.1449 0.4469 0.0768 0.046 Uiso 1 1 calc R
C9 C 0.0495(3) 0.3679(2) 0.14251(10) 0.0345(5) Uani 1 1 d .
H9A H -0.0386 0.3278 0.1715 0.041 Uiso 1 1 calc R
C10 C 0.4087(3) 0.2969(2) 0.04978(10) 0.0407(5) Uani 1 1 d .
H10A H 0.5085 0.3289 0.0208 0.061 Uiso 1 1 calc R
H10B H 0.2939 0.2830 0.0244 0.061 Uiso 1 1 calc R
H10C H 0.4465 0.2111 0.0700 0.061 Uiso 1 1 calc R
C11 C 0.0330(4) 0.6275(3) 0.00252(13) 0.0610(8) Uani 1 1 d .
H11A H -0.1020 0.6167 -0.0042 0.092 Uiso 1 1 calc R
H11B H 0.0993 0.6073 -0.0383 0.092 Uiso 1 1 calc R
H11C H 0.0598 0.7208 0.0158 0.092 Uiso 1 1 calc R
C12 C 0.0820(3) 0.3144(2) 0.29765(9) 0.0311(5) Uani 1 1 d .
C13 C -0.1037(3) 0.3000(2) 0.31623(10) 0.0394(5) Uani 1 1 d .
H13A H -0.1769 0.2285 0.2986 0.047 Uiso 1 1 calc R
C14 C -0.1824(4) 0.3895(3) 0.36031(11) 0.0486(6) Uani 1 1 d .
H14A H -0.3097 0.3789 0.3728 0.058 Uiso 1 1 calc R
C15 C -0.0787(4) 0.4936(2) 0.38630(11) 0.0474(6) Uani 1 1 d .
H15A H -0.1336 0.5545 0.4167 0.057 Uiso 1 1 calc R
C16 C 0.1061(4) 0.5089(2) 0.36775(11) 0.0459(6) Uani 1 1 d .
H16A H 0.1786 0.5807 0.3855 0.055 Uiso 1 1 calc R
C17 C 0.1858(3) 0.4204(2) 0.32349(10) 0.0390(5) Uani 1 1 d .
H17A H 0.3126 0.4323 0.3107 0.047 Uiso 1 1 calc R

loop_
_atom_site_aniso_label
_atom_site_aniso_U_11
_atom_site_aniso_U_22
_atom_site_aniso_U_33
_atom_site_aniso_U_23
_atom_site_aniso_U_13
_atom_site_aniso_U_12
O1 0.0266(8) 0.0732(12) 0.0600(10) 0.0219(10) 0.0045(8) 0.0048(8)
O2 0.0367(9) 0.0556(10) 0.0486(10) 0.0191(8) 0.0004(8) 0.0039(8)
N1 0.0266(9) 0.0346(9) 0.0309(8) 0.0022(8) 0.0033(7) -0.0004(8)
C1 0.0320(12) 0.0414(12) 0.0379(12) 0.0041(10) -0.0018(9) 0.0021(10)
C2 0.0457(13) 0.0393(12) 0.0470(13) 0.0081(11) 0.0116(11) 0.0049(11)
C3 0.0334(11) 0.0339(11) 0.0315(10) 0.0006(9) 0.0040(9) -0.0059(9)
C4 0.0293(11) 0.0309(11) 0.0274(10) -0.0024(8) 0.0015(9) 0.0000(9)
C5 0.0285(11) 0.0352(11) 0.0297(10) -0.0003(9) 0.0018(9) -0.0016(9)
C6 0.0434(13) 0.0378(12) 0.0353(11) 0.0032(10) 0.0007(10) -0.0023(11)
C7 0.0455(13) 0.0407(12) 0.0323(11) -0.0038(10) -0.0046(11) 0.0090(12)
C8 0.0312(12) 0.0495(13) 0.0346(11) -0.0072(10) -0.0039(9) 0.0090(11)
C9 0.0278(11) 0.0427(12) 0.0330(11) -0.0029(10) 0.0052(9) 0.0009(10)
C10 0.0386(13) 0.0468(13) 0.0366(11) -0.0027(10) 0.0097(10) -0.0004(11)
C11 0.0684(19) 0.0656(17) 0.0492(14) 0.0124(14) -0.0111(14) 0.0159(16)
C12 0.0317(11) 0.0356(11) 0.0260(9) 0.0040(8) 0.0007(9) 0.0014(9)
C13 0.0331(11) 0.0507(13) 0.0343(11) 0.0014(10) 0.0045(10) -0.0013(11)
C14 0.0418(13) 0.0635(16) 0.0404(12) 0.0050(12) 0.0112(11) 0.0074(13)
C15 0.0635(17) 0.0476(14) 0.0309(11) 0.0016(10) 0.0090(12) 0.0164(13)
C16 0.0626(16) 0.0366(12) 0.0386(12) -0.0042(10) -0.0057(12) 0.0012(12)
C17 0.0363(12) 0.0399(12) 0.0407(12) -0.0012(10) -0.0017(10) -0.0020(11)

loop_
_atom_type_symbol
_atom_type_description
_atom_type_scat_dispersion_real
_atom_type_scat_dispersion_imag
_atom_type_scat_source
C C 0.0033 0.0016 'International Tables Vol C Tables 4.2.6.8 and 6.1.1.4'
H H 0.0000 0.0000 'International Tables Vol C Tables 4.2.6.8 and 6.1.1.4'
N N 0.0061 0.0033 'International Tables Vol C Tables 4.2.6.8 and 6.1.1.4'
O O 0.0106 0.0060 'International Tables Vol C Tables 4.2.6.8 and 6.1.1.4'

loop_
_geom_angle_atom_site_label_1
_geom_angle_atom_site_label_2
_geom_angle_atom_site_label_3
_geom_angle
C1 O2 C2 110.07(17)
C1 N1 C4 126.79(17)
C1 N1 C3 111.64(17)
C4 N1 C3 121.57(16)
O1 C1 O2 120.6(2)
O1 C1 N1 129.5(2)
O2 C1 N1 109.85(18)
O2 C2 C3 105.83(17)
O2 C2 H2A 110.6
C3 C2 H2A 110.6
O2 C2 H2B 110.6
C3 C2 H2B 110.6
H2A C2 H2B 108.7
N1 C3 C12 114.11(17)
N1 C3 C2 101.12(17)
C12 C3 C2 112.84(17)
N1 C3 H3A 109.5
C12 C3 H3A 109.5
C2 C3 H3A 109.5
C9 C4 N1 120.70(19)
C9 C4 C5 119.71(19)
N1 C4 C5 119.40(17)
C4 C5 C6 110.13(17)
C4 C5 C10 109.36(17)
C6 C5 C10 111.23(17)
C4 C5 H5A 108.7
C6 C5 H5A 108.7
C10 C5 H5A 108.7
C7 C6 C5 113.95(19)
C7 C6 H6A 108.8
C5 C6 H6A 108.8
C7 C6 H6B 108.8
C5 C6 H6B 108.8
H6A C6 H6B 107.7
C8 C7 C11 124.2(2)
C8 C7 C6 117.8(2)
C11 C7 C6 117.8(2)
C7 C8 C9 122.4(2)
C7 C8 H8A 118.8
C9 C8 H8A 118.8
C4 C9 C8 120.8(2)
C4 C9 H9A 119.6
C8 C9 H9A 119.6
C5 C10 H10A 109.5
C5 C10 H10B 109.5
H10A C10 H10B 109.5
C5 C10 H10C 109.5
H10A C10 H10C 109.5
H10B C10 H10C 109.5
C7 C11 H11A 109.5
C7 C11 H11B 109.5
H11A C11 H11B 109.5
C7 C11 H11C 109.5
H11A C11 H11C 109.5
H11B C11 H11C 109.5
C13 C12 C17 119.0(2)
C13 C12 C3 118.70(19)
C17 C12 C3 122.25(19)
C14 C13 C12 120.2(2)
C14 C13 H13A 119.9
C12 C13 H13A 119.9
C15 C14 C13 120.7(2)
C15 C14 H14A 119.6
C13 C14 H14A 119.6
C14 C15 C16 119.4(2)
C14 C15 H15A 120.3
C16 C15 H15A 120.3
C17 C16 C15 120.3(2)
C17 C16 H16A 119.8
C15 C16 H16A 119.8
C16 C17 C12 120.4(2)
C16 C17 H17A 119.8
C12 C17 H17A 119.8

loop_
_geom_bond_atom_site_label_1
_geom_bond_atom_site_label_2
_geom_bond_distance
O1 C1 1.205(3)
O2 C1 1.359(3)
O2 C2 1.432(3)
N1 C1 1.362(3)
N1 C4 1.418(2)
N1 C3 1.466(2)
C2 C3 1.533(3)
C2 H2A 0.9900
C2 H2B 0.9900
C3 C12 1.513(3)
C3 H3A 1.0000
C4 C9 1.340(3)
C4 C5 1.515(3)
C5 C6 1.532(3)
C5 C10 1.536(3)
C5 H5A 1.0000
C6 C7 1.507(3)
C6 H6A 0.9900
C6 H6B 0.9900
C7 C8 1.332(3)
C7 C11 1.497(3)
C8 C9 1.453(3)
C8 H8A 0.9500
C9 H9A 0.9500
C10 H10A 0.9800
C10 H10B 0.9800
C10 H10C 0.9800
C11 H11A 0.9800
C11 H11B 0.9800
C11 H11C 0.9800
C12 C13 1.387(3)
C12 C17 1.387(3)
C13 C14 1.382(3)
C13 H13A 0.9500
C14 C15 1.374(4)
C14 H14A 0.9500
C15 C16 1.382(4)
C15 H15A 0.9500
C16 C17 1.381(3)
C16 H16A 0.9500
C17 H17A 0.9500

loop_
_geom_torsion_atom_site_label_1
_geom_torsion_atom_site_label_2
_geom_torsion_atom_site_label_3
_geom_torsion_atom_site_label_4
_geom_torsion
C2 O2 C1 O1 -174.9(2)
C2 O2 C1 N1 5.7(2)
C4 N1 C1 O1 4.5(4)
C3 N1 C1 O1 -176.7(2)
C4 N1 C1 O2 -176.09(17)
C3 N1 C1 O2 2.7(2)
C1 O2 C2 C3 -11.2(2)
C1 N1 C3 C12 112.3(2)
C4 N1 C3 C12 -68.8(2)
C1 N1 C3 C2 -9.1(2)
C4 N1 C3 C2 169.81(17)
O2 C2 C3 N1 11.8(2)
O2 C2 C3 C12 -110.5(2)
C1 N1 C4 C9 173.2(2)
C3 N1 C4 C9 -5.5(3)
C1 N1 C4 C5 -1.8(3)
C3 N1 C4 C5 179.52(17)
C9 C4 C5 C6 32.6(3)
N1 C4 C5 C6 -152.38(17)
C9 C4 C5 C10 -89.9(2)
N1 C4 C5 C10 85.1(2)
C4 C5 C6 C7 -44.4(2)
C10 C5 C6 C7 77.0(2)
C5 C6 C7 C8 29.8(3)
C5 C6 C7 C11 -154.8(2)
C11 C7 C8 C9 -174.8(2)
C6 C7 C8 C9 0.3(3)
N1 C4 C9 C8 -179.12(18)
C5 C4 C9 C8 -4.1(3)
C7 C8 C9 C4 -14.4(3)
N1 C3 C12 C13 142.1(2)
C2 C3 C12 C13 -103.2(2)
N1 C3 C12 C17 -41.5(3)
C2 C3 C12 C17 73.2(2)
C17 C12 C13 C14 -0.6(3)
C3 C12 C13 C14 175.89(19)
C12 C13 C14 C15 0.0(3)
C13 C14 C15 C16 0.3(3)
C14 C15 C16 C17 0.0(3)
C15 C16 C17 C12 -0.7(3)
C13 C12 C17 C16 0.9(3)
C3 C12 C17 C16 -175.45(19)
